data_1542065
loop_
_publ_author_name
'Moreau-Colin, M.L.'

_publ_section_title
;
 La structure cristalline du tetracyanoplatinate de potassium et sodium
 trihydrate
;
_journal_name_full
;
Bulletin de la Societe Francaise de Mineralogie et de Cristallographie 
(72,1949-100,1977)
;
_journal_page_first 332
_journal_page_last 338
_journal_volume 91
_journal_year 1968
_chemical_formula_sum 'C4 H6 K N4 Na O3 Pt'
_chemical_name_systematic 'K Na (Pt (C N)4) (H2 O)3'
_space_group_IT_number 9
_symmetry_space_group_name_Hall 'C -2yc'
_symmetry_space_group_name_H-M 'C 1 c 1'
_cell_angle_alpha 90
_cell_angle_beta 94.783
_cell_angle_gamma 90
_cell_formula_units_Z 4
_cell_length_a 11.77
_cell_length_b 13.74
_cell_length_c 6.5
_cell_volume 1047.518
_citation_journal_id_ASTM BUFCAE
_cod_data_source_file Moreau-Colin_BUFCAE_1968_71.cif
_cod_data_source_block C4H6K1N4Na1O3Pt1
_cod_original_formula_sum 'C4 H6 K1 N4 Na1 O3 Pt1'
_cod_database_code 1542065

loop_
_symmetry_equiv_pos_as_xyz
x,y,z
x,-y,z+1/2
x+1/2,y+1/2,z
x+1/2,-y+1/2,z+1/2

loop_
_atom_site_label
_atom_site_type_symbol
_atom_site_fract_x
_atom_site_fract_y
_atom_site_fract_z
_atom_site_occupancy
_atom_site_U_iso_or_equiv
C2 C+2 0.043 0.142 0.533 1 0.0
Pt1 Pt+2 0 0 0 1 0.0
N2 N-3 0.077 0.217 0.555 1 0.0
N1 N-3 0.253 0.071 0.008 1 0.0
N4 N-3 0.423 0.283 0.945 1 0.0
C3 C+2 0.337 0.455 0.5 1 0.0
C1 C+2 0.163 0.045 0 1 0.0
N3 N-3 0.247 0.429 0.492 1 0.0
C4 C+2 0.457 0.358 0.967 1 0.0
Na1 Na+1 0.25 0.25 0.75 1 0.0
O3 O-2 0.15 0.348 0.958 1 0.0
O2 O-2 0.475 0.082 0.198 1 0.0
K1 K+1 0.268 0.242 0.283 1 0.0
O1 O-2 0.367 0.133 0.615 1 0.0
